data_7242580
loop_
_publ_author_name
'Reason, Thomas E.'
'Goka, Benjamin'
'Krause, Jeanette A.'
'Fionah, Abelline K.'
'Zahran, Elsayed M.'
'Rayat, Sundeep'

_publ_section_title
;
 Cu2O nanoparticle-catalyzed synthesis of diaryl tetrazolones and
 investigation of their solid-state properties
;
_journal_issue 17
_journal_name_full CrystEngComm
_journal_page_first 3220
_journal_page_last 3229
_journal_paper_doi 10.1039/D1CE00119A
_journal_volume 23
_journal_year 2021
_chemical_formula_moiety 'C14 H11 F N4 O2'
_chemical_formula_sum 'C14 H11 F N4 O2'
_chemical_formula_weight 286.27
_space_group_crystal_system monoclinic
_space_group_IT_number 5
_space_group_name_Hall 'C 2y'
_space_group_name_H-M_alt 'C 1 2 1'
_atom_sites_solution_hydrogens geom
_atom_sites_solution_primary direct
_atom_sites_solution_secondary difmap
_audit_creation_method SHELXL-2017/1
_audit_update_record
;
2020-12-23 deposited with the CCDC.	2021-03-31 downloaded from the CCDC.
;
_cell_angle_alpha 90
_cell_angle_beta 108.226(3)
_cell_angle_gamma 90
_cell_formula_units_Z 4
_cell_length_a 28.9051(18)
_cell_length_b 3.9102(2)
_cell_length_c 11.6155(7)
_cell_measurement_reflns_used 9097
_cell_measurement_temperature 150(2)
_cell_measurement_theta_max 72.41
_cell_measurement_theta_min 3.29
_cell_volume 1246.97(13)
_computing_cell_refinement 'Bruker SAINT v8.38A (Bruker, 2016)'
_computing_data_collection 'Bruker APEX3 v2018.1.0 (Bruker, 2018)'
_computing_data_reduction 'Bruker SAINT v8.38A (Bruker, 2016)'
_computing_molecular_graphics 'Bruker SHELXTL v6.14'
_computing_publication_material 'Bruker SHELXTL v6.14'
_computing_structure_refinement 'SHELXL-2017/1 (Sheldrick, 2017, G.M. Sheldrick (2015) Acta Cryst., C71, 3-8)'
_computing_structure_solution 'Bruker SHELXTL v6.14'
_diffrn_ambient_temperature 150(2)
_diffrn_measured_fraction_theta_full 0.998
_diffrn_measured_fraction_theta_max 0.998
_diffrn_measurement_device_type 'Bruker D8 Venture Photon-II'
_diffrn_measurement_method '\w-\f scans'
_diffrn_radiation_monochromator 'multilayer mirror'
_diffrn_radiation_type MoK\a
_diffrn_radiation_wavelength 0.71073
_diffrn_reflns_av_R_equivalents 0.0270
_diffrn_reflns_av_unetI/netI 0.0209
_diffrn_reflns_Laue_measured_fraction_full 0.998
_diffrn_reflns_Laue_measured_fraction_max 0.998
_diffrn_reflns_limit_h_max 38
_diffrn_reflns_limit_h_min -38
_diffrn_reflns_limit_k_max 5
_diffrn_reflns_limit_k_min -5
_diffrn_reflns_limit_l_max 15
_diffrn_reflns_limit_l_min -15
_diffrn_reflns_number 19984
_diffrn_reflns_point_group_measured_fraction_full 0.999
_diffrn_reflns_point_group_measured_fraction_max 0.999
_diffrn_reflns_theta_full 25.242
_diffrn_reflns_theta_max 28.346
_diffrn_reflns_theta_min 2.706
_diffrn_source 'Incoatec Mo-microfocus 3.0'
_exptl_absorpt_coefficient_mu 0.116
_exptl_absorpt_correction_T_max 0.864
_exptl_absorpt_correction_T_min 0.763
_exptl_absorpt_correction_type multi-scan
_exptl_absorpt_process_details 'SADABS 2016/2 (L.Krause, et al. J. Appl. Cryst. (2015), 48, 3-10)'
_exptl_crystal_colour colorless
_exptl_crystal_density_diffrn 1.525
_exptl_crystal_description block
_exptl_crystal_F_000 592
_exptl_crystal_size_max 0.171
_exptl_crystal_size_mid 0.155
_exptl_crystal_size_min 0.093
_refine_diff_density_max 0.190
_refine_diff_density_min -0.175
_refine_diff_density_rms 0.038
_refine_ls_abs_structure_details
;
 Flack x determined using 1249 quotients [(I+)-(I-)]/[(I+)+(I-)]
 (Parsons, Flack and Wagner, Acta Cryst. B69 (2013) 249-259).

Excerpt from refinement output:

 Flack x =   -0.223(947) by classical fit to all intensities
              0.278(236) from 1249 selected quotients (Parsons' method)

 ** Absolute structure cannot be determined reliably **
;
_refine_ls_abs_structure_Flack 0.3(2)
_refine_ls_extinction_method none
_refine_ls_goodness_of_fit_ref 1.054
_refine_ls_hydrogen_treatment constr
_refine_ls_matrix_type full
_refine_ls_number_parameters 201
_refine_ls_number_reflns 3123
_refine_ls_number_restraints 1
_refine_ls_restrained_S_all 1.054
_refine_ls_R_factor_all 0.0301
_refine_ls_R_factor_gt 0.0286
_refine_ls_shift/su_max 0.001
_refine_ls_shift/su_mean 0.000
_refine_ls_structure_factor_coef Fsqd
_refine_ls_weighting_details 'w=1/[\s^2^(Fo^2^)+(0.0419P)^2^+0.3493P] where P=(Fo^2^+2Fc^2^)/3'
_refine_ls_weighting_scheme calc
_refine_ls_wR_factor_gt 0.0739
_refine_ls_wR_factor_ref 0.0755
_reflns_Friedel_coverage 0.751
_reflns_Friedel_fraction_full 1.000
_reflns_Friedel_fraction_max 0.999
_reflns_number_gt 3004
_reflns_number_total 3123
_reflns_threshold_expression 'I > 2\s(I)'
_cod_data_source_file d1ce00119a2.cif
_cod_data_source_block 1beMeOH
_cod_depositor_comments 'Adding full bibliography for 7242574--7242580.cif.'
_cod_original_cell_volume 1246.98(13)
_cod_original_sg_symbol_H-M 'C 2'
_cod_database_code 7242580
_shelx_shelxl_version_number 2017/1
_shelx_space_group_comment
;
The symmetry employed for this shelxl refinement is uniquely defined
by the following loop, which should always be used as a source of
symmetry information in preference to the above space-group names.
They are only intended as comments.
;
_shelx_estimated_absorpt_t_min 0.980
_shelx_estimated_absorpt_t_max 0.989

loop_
_space_group_symop_operation_xyz
'x, y, z'
'-x, y, -z'
'x+1/2, y+1/2, z'
'-x+1/2, y+1/2, -z'

loop_
_atom_site_label
_atom_site_type_symbol
_atom_site_fract_x
_atom_site_fract_y
_atom_site_fract_z
_atom_site_U_iso_or_equiv
_atom_site_adp_type
_atom_site_occupancy
_atom_site_site_symmetry_order
_atom_site_calc_flag
_atom_site_refinement_flags_posn
_atom_site_refinement_flags_adp
_atom_site_refinement_flags_occupancy
_atom_site_disorder_assembly
_atom_site_disorder_group
O1 O 0.67483(4) 0.2607(3) 0.15129(10) 0.0278(3) Uani 1 1 d . . . . .
O2 O 0.90687(4) 0.4212(3) 0.17936(10) 0.0283(3) Uani 1 1 d . . . . .
N1 N 0.66304(4) 0.5989(3) 0.30738(11) 0.0218(3) Uani 1 1 d . . . . .
N2 N 0.69194(5) 0.8112(4) 0.39360(12) 0.0253(3) Uani 1 1 d . . . . .
N3 N 0.73416(5) 0.8144(4) 0.38084(11) 0.0249(3) Uani 1 1 d . . . . .
N4 N 0.73386(5) 0.6055(3) 0.28684(10) 0.0213(3) Uani 1 1 d . . . . .
C1 C 0.68861(5) 0.4611(4) 0.23578(13) 0.0216(3) Uani 1 1 d . . . . .
C2 C 0.61395(5) 0.5365(4) 0.30305(13) 0.0229(3) Uani 1 1 d . . . . .
C3 C 0.58179(6) 0.3816(4) 0.20185(14) 0.0271(3) Uani 1 1 d . . . . .
H3 H 0.591924 0.315697 0.134757 0.033 Uiso 1 1 calc R U . . .
C4 C 0.53441(6) 0.3264(5) 0.20192(16) 0.0327(4) Uani 1 1 d . . . . .
H4 H 0.512155 0.218969 0.133479 0.039 Uiso 0.489(3) 1 calc R U P A 2
C5 C 0.51819(6) 0.4210(5) 0.29721(16) 0.0350(4) Uani 1 1 d . . . . .
H5 H 0.485497 0.382173 0.295117 0.042 Uiso 1 1 calc R U . . .
C6 C 0.55150(6) 0.5745(5) 0.39568(15) 0.0341(4) Uani 1 1 d . . . . .
H6 H 0.541115 0.641557 0.462270 0.041 Uiso 0.511(3) 1 calc R U P A 1
C7 C 0.59930(6) 0.6347(5) 0.40158(14) 0.0279(3) Uani 1 1 d . . . . .
H7 H 0.621475 0.739839 0.470692 0.033 Uiso 1 1 calc R U . . .
C8 C 0.77732(5) 0.5539(4) 0.25559(12) 0.0203(3) Uani 1 1 d . . . . .
C9 C 0.82154(5) 0.6633(4) 0.33577(13) 0.0245(3) Uani 1 1 d . . . . .
H9 H 0.822540 0.768866 0.410173 0.029 Uiso 1 1 calc R U . . .
C10 C 0.86389(5) 0.6175(4) 0.30666(13) 0.0260(3) Uani 1 1 d . . . . .
H10 H 0.894040 0.694338 0.360805 0.031 Uiso 1 1 calc R U . . .
C11 C 0.86268(5) 0.4590(4) 0.19811(13) 0.0222(3) Uani 1 1 d . . . . .
C12 C 0.81860(5) 0.3498(4) 0.11831(13) 0.0236(3) Uani 1 1 d . . . . .
H12 H 0.817691 0.242071 0.044331 0.028 Uiso 1 1 calc R U . . .
C13 C 0.77565(5) 0.3985(4) 0.14678(13) 0.0234(3) Uani 1 1 d . . . . .
H13 H 0.745385 0.325683 0.092060 0.028 Uiso 1 1 calc R U . . .
C14 C 0.90681(6) 0.2521(5) 0.07020(14) 0.0276(3) Uani 1 1 d . . . . .
H14A H 0.940236 0.236923 0.067064 0.041 Uiso 1 1 calc R U . . .
H14B H 0.886800 0.382063 0.000140 0.041 Uiso 1 1 calc R U . . .
H14C H 0.893353 0.021483 0.068549 0.041 Uiso 1 1 calc R U . . .
F1 F 0.50477(7) 0.1836(7) 0.1024(2) 0.0448(7) Uani 0.511(3) 1 d . . P A 1
F1A F 0.53720(8) 0.6704(9) 0.4913(2) 0.0522(9) Uani 0.489(3) 1 d . . P A 2

loop_
_atom_site_aniso_label
_atom_site_aniso_U_11
_atom_site_aniso_U_22
_atom_site_aniso_U_33
_atom_site_aniso_U_23
_atom_site_aniso_U_13
_atom_site_aniso_U_12
O1 0.0248(5) 0.0324(6) 0.0261(5) -0.0089(5) 0.0078(4) -0.0032(5)
O2 0.0213(5) 0.0364(7) 0.0277(5) -0.0030(5) 0.0085(4) -0.0014(5)
N1 0.0241(6) 0.0211(6) 0.0207(5) 0.0000(5) 0.0077(5) 0.0009(5)
N2 0.0276(6) 0.0245(6) 0.0238(6) -0.0034(5) 0.0081(5) -0.0012(5)
N3 0.0283(6) 0.0237(6) 0.0233(6) -0.0041(5) 0.0088(5) -0.0003(5)
N4 0.0238(6) 0.0198(6) 0.0201(5) -0.0016(5) 0.0068(5) -0.0004(5)
C1 0.0220(6) 0.0204(6) 0.0220(6) 0.0013(5) 0.0065(5) 0.0009(6)
C2 0.0235(7) 0.0213(7) 0.0246(7) 0.0051(6) 0.0086(5) 0.0030(6)
C3 0.0279(7) 0.0282(8) 0.0254(7) 0.0015(6) 0.0086(6) 0.0014(6)
C4 0.0269(8) 0.0351(9) 0.0326(8) 0.0023(7) 0.0045(6) -0.0007(7)
C5 0.0244(7) 0.0432(10) 0.0391(9) 0.0081(8) 0.0122(6) 0.0022(7)
C6 0.0311(8) 0.0440(10) 0.0321(8) 0.0067(8) 0.0169(7) 0.0077(7)
C7 0.0285(7) 0.0315(8) 0.0247(7) 0.0027(6) 0.0099(6) 0.0045(7)
C8 0.0216(6) 0.0183(7) 0.0211(6) 0.0026(6) 0.0068(5) 0.0005(5)
C9 0.0265(7) 0.0267(8) 0.0195(6) -0.0023(6) 0.0061(5) -0.0037(6)
C10 0.0228(7) 0.0307(8) 0.0216(7) -0.0008(6) 0.0028(5) -0.0048(6)
C11 0.0211(6) 0.0221(7) 0.0236(6) 0.0030(6) 0.0071(5) -0.0002(6)
C12 0.0245(7) 0.0249(7) 0.0205(6) -0.0012(6) 0.0059(5) -0.0006(6)
C13 0.0233(7) 0.0251(8) 0.0199(6) -0.0014(6) 0.0038(5) -0.0011(6)
C14 0.0272(7) 0.0283(8) 0.0296(7) 0.0005(7) 0.0122(6) 0.0021(6)
F1 0.0254(10) 0.0597(16) 0.0452(13) -0.0066(12) 0.0050(8) -0.0099(10)
F1A 0.0376(13) 0.088(2) 0.0399(13) -0.0087(14) 0.0246(10) -0.0022(13)

loop_
_atom_type_symbol
_atom_type_description
_atom_type_scat_dispersion_real
_atom_type_scat_dispersion_imag
_atom_type_scat_source
C C 0.0033 0.0016 'International Tables Vol C Tables 4.2.6.8 and 6.1.1.4'
H H 0.0000 0.0000 'International Tables Vol C Tables 4.2.6.8 and 6.1.1.4'
N N 0.0061 0.0033 'International Tables Vol C Tables 4.2.6.8 and 6.1.1.4'
O O 0.0106 0.0060 'International Tables Vol C Tables 4.2.6.8 and 6.1.1.4'
F F 0.0171 0.0103 'International Tables Vol C Tables 4.2.6.8 and 6.1.1.4'

loop_
_geom_angle_atom_site_label_1
_geom_angle_atom_site_label_2
_geom_angle_atom_site_label_3
_geom_angle
_geom_angle_site_symmetry_1
_geom_angle_site_symmetry_3
_geom_angle_publ_flag
C11 O2 C14 116.65(12) . . ?
N2 N1 C1 110.99(12) . . ?
N2 N1 C2 120.26(12) . . ?
C1 N1 C2 128.72(13) . . ?
N3 N2 N1 108.00(12) . . ?
N2 N3 N4 108.74(12) . . ?
N3 N4 C1 111.01(12) . . ?
N3 N4 C8 120.24(12) . . ?
C1 N4 C8 128.73(12) . . ?
O1 C1 N4 129.53(13) . . ?
O1 C1 N1 129.19(13) . . ?
N4 C1 N1 101.27(12) . . ?
C3 C2 C7 121.38(14) . . ?
C3 C2 N1 120.00(13) . . ?
C7 C2 N1 118.62(13) . . ?
C4 C3 C2 117.84(15) . . ?
F1 C4 C5 121.48(18) . . ?
F1 C4 C3 115.69(17) . . ?
C5 C4 C3 122.80(16) . . ?
C4 C5 C6 117.19(16) . . ?
F1A C6 C5 119.16(18) . . ?
F1A C6 C7 117.99(19) . . ?
C5 C6 C7 122.85(15) . . ?
C6 C7 C2 117.93(15) . . ?
C13 C8 C9 120.41(13) . . ?
C13 C8 N4 120.68(12) . . ?
C9 C8 N4 118.91(12) . . ?
C10 C9 C8 119.69(13) . . ?
C9 C10 C11 120.37(13) . . ?
O2 C11 C12 124.60(13) . . ?
O2 C11 C10 115.51(13) . . ?
C12 C11 C10 119.89(13) . . ?
C11 C12 C13 119.95(13) . . ?
C8 C13 C12 119.68(13) . . ?

loop_
_geom_bond_atom_site_label_1
_geom_bond_atom_site_label_2
_geom_bond_distance
_geom_bond_site_symmetry_2
_geom_bond_publ_flag
O1 C1 1.2210(19) . ?
O2 C11 1.3691(17) . ?
O2 C14 1.4296(19) . ?
N1 N2 1.3663(18) . ?
N1 C1 1.3831(19) . ?
N1 C2 1.4251(18) . ?
N2 N3 1.2745(18) . ?
N3 N4 1.3612(17) . ?
N4 C1 1.3771(19) . ?
N4 C8 1.4269(18) . ?
C2 C3 1.389(2) . ?
C2 C7 1.393(2) . ?
C3 C4 1.387(2) . ?
C4 F1 1.327(3) . ?
C4 C5 1.381(2) . ?
C5 C6 1.381(3) . ?
C6 F1A 1.353(3) . ?
C6 C7 1.382(2) . ?
C8 C13 1.3897(19) . ?
C8 C9 1.392(2) . ?
C9 C10 1.380(2) . ?
C10 C11 1.396(2) . ?
C11 C12 1.388(2) . ?
C12 C13 1.394(2) . ?

loop_
_geom_torsion_atom_site_label_1
_geom_torsion_atom_site_label_2
_geom_torsion_atom_site_label_3
_geom_torsion_atom_site_label_4
_geom_torsion
_geom_torsion_site_symmetry_1
_geom_torsion_site_symmetry_2
_geom_torsion_site_symmetry_3
_geom_torsion_site_symmetry_4
_geom_torsion_publ_flag
C1 N1 N2 N3 -0.21(17) . . . . ?
C2 N1 N2 N3 177.70(13) . . . . ?
N1 N2 N3 N4 -0.09(17) . . . . ?
N2 N3 N4 C1 0.36(17) . . . . ?
N2 N3 N4 C8 -177.94(12) . . . . ?
N3 N4 C1 O1 -179.39(16) . . . . ?
C8 N4 C1 O1 -1.3(3) . . . . ?
N3 N4 C1 N1 -0.45(15) . . . . ?
C8 N4 C1 N1 177.67(13) . . . . ?
N2 N1 C1 O1 179.34(15) . . . . ?
C2 N1 C1 O1 1.7(3) . . . . ?
N2 N1 C1 N4 0.39(15) . . . . ?
C2 N1 C1 N4 -177.29(13) . . . . ?
N2 N1 C2 C3 166.47(14) . . . . ?
C1 N1 C2 C3 -16.0(2) . . . . ?
N2 N1 C2 C7 -13.3(2) . . . . ?
C1 N1 C2 C7 164.18(15) . . . . ?
C7 C2 C3 C4 -0.2(2) . . . . ?
N1 C2 C3 C4 -179.97(14) . . . . ?
C2 C3 C4 F1 178.82(18) . . . . ?
C2 C3 C4 C5 0.5(3) . . . . ?
F1 C4 C5 C6 -178.6(2) . . . . ?
C3 C4 C5 C6 -0.4(3) . . . . ?
C4 C5 C6 F1A -179.8(2) . . . . ?
C4 C5 C6 C7 0.0(3) . . . . ?
F1A C6 C7 C2 -179.9(2) . . . . ?
C5 C6 C7 C2 0.3(3) . . . . ?
C3 C2 C7 C6 -0.2(2) . . . . ?
N1 C2 C7 C6 179.58(15) . . . . ?
N3 N4 C8 C13 -167.23(14) . . . . ?
C1 N4 C8 C13 14.8(2) . . . . ?
N3 N4 C8 C9 12.51(19) . . . . ?
C1 N4 C8 C9 -165.45(15) . . . . ?
C13 C8 C9 C10 0.2(2) . . . . ?
N4 C8 C9 C10 -179.57(14) . . . . ?
C8 C9 C10 C11 -0.7(2) . . . . ?
C14 O2 C11 C12 -1.0(2) . . . . ?
C14 O2 C11 C10 178.53(14) . . . . ?
C9 C10 C11 O2 -178.88(14) . . . . ?
C9 C10 C11 C12 0.7(2) . . . . ?
O2 C11 C12 C13 179.46(15) . . . . ?
C10 C11 C12 C13 -0.1(2) . . . . ?
C9 C8 C13 C12 0.4(2) . . . . ?
N4 C8 C13 C12 -179.82(14) . . . . ?
C11 C12 C13 C8 -0.5(2) . . . . ?
